data_2202802
loop_
_publ_author_name
'Li, Xiao-Fang'
'Feng, Ya-Qing'
'Shi, Da-Xin'
'Chen, Hong-Liang'

_publ_section_title
4'-(2,4-Dichlorophenyl)-1'-methyl-2,3,2'',3''-tetrahydro-1<i>H</i>-indole-3-spiro-2'-pyrrolidine-3'-spiro-2''-(1,3-benzimidazo[2,1-<i>b</i>]thiazole)-2,3''-dione
_journal_issue 9
_journal_name_full 'Acta Crystallographica Section E'
_journal_page_first o1405
_journal_page_last o1406
_journal_paper_doi 10.1107/S1600536803018610
_journal_volume 59
_journal_year 2003
_chemical_formula_iupac 'C26 H18 Cl2 N4 O2 S'
_chemical_formula_moiety 'C26 H18 Cl2 N4 O2 S'
_chemical_formula_sum 'C26 H18 Cl2 N4 O2 S'
_chemical_formula_weight 521.40
_chemical_melting_point .502E-305
_chemical_name_systematic
;
4'-(2,4-Dichlorophenyl)-1'-methyl-2,3,2'',3''-tetrahydro-1H-indole-
3-spiro-2'-pyrrolidine-3'-spiro-2''-(1,3-benzimidazo[2,1-b]thiazole)-
2,3''-dione
;
_space_group_IT_number 14
_symmetry_cell_setting monoclinic
_symmetry_space_group_name_Hall '-P 2yn'
_symmetry_space_group_name_H-M 'P 1 21/n 1'
_cell_angle_alpha 90.00
_cell_angle_beta 109.673(7)
_cell_angle_gamma 90.00
_cell_formula_units_Z 4
_cell_length_a 13.209(6)
_cell_length_b 11.107(5)
_cell_length_c 17.248(8)
_cell_measurement_reflns_used 856
_cell_measurement_temperature 293(2)
_cell_measurement_theta_max 26.35
_cell_measurement_theta_min 2.37
_cell_volume 2382.8(19)
_computing_cell_refinement SMART
_computing_data_collection 'SMART (Bruker, 1997)'
_computing_data_reduction 'SAINT (Bruker, 1997)'
_computing_molecular_graphics 'SHELXTL (Bruker, 1997)'
_computing_publication_material SHELXTL
_computing_structure_refinement 'SHELXL97 (Sheldrick, 1997)'
_computing_structure_solution 'SHELXS97 (Sheldrick, 1997)'
_diffrn_ambient_temperature 293(2)
_diffrn_measured_fraction_theta_full 0.993
_diffrn_measured_fraction_theta_max 0.993
_diffrn_measurement_device_type 'Bruker CCD area-detector'
_diffrn_measurement_method '\f and \w scans'
_diffrn_radiation_monochromator graphite
_diffrn_radiation_source 'fine-focus sealed tube'
_diffrn_radiation_type MoK\a
_diffrn_radiation_wavelength 0.71073
_diffrn_reflns_av_R_equivalents 0.0365
_diffrn_reflns_av_sigmaI/netI 0.0475
_diffrn_reflns_limit_h_max 16
_diffrn_reflns_limit_h_min -16
_diffrn_reflns_limit_k_max 13
_diffrn_reflns_limit_k_min -9
_diffrn_reflns_limit_l_max 21
_diffrn_reflns_limit_l_min -20
_diffrn_reflns_number 13265
_diffrn_reflns_theta_full 26.46
_diffrn_reflns_theta_max 26.46
_diffrn_reflns_theta_min 2.22
_exptl_absorpt_coefficient_mu 0.393
_exptl_absorpt_correction_T_max 0.932
_exptl_absorpt_correction_T_min 0.908
_exptl_absorpt_correction_type multi-scan
_exptl_absorpt_process_details '(SADABS; Bruker, 1997)'
_exptl_crystal_colour colorless
_exptl_crystal_density_diffrn 1.453
_exptl_crystal_density_method 'not measured'
_exptl_crystal_description plate
_exptl_crystal_F_000 1072
_exptl_crystal_size_max 0.24
_exptl_crystal_size_mid 0.20
_exptl_crystal_size_min 0.18
_refine_diff_density_max 0.438
_refine_diff_density_min -0.459
_refine_ls_extinction_method none
_refine_ls_goodness_of_fit_ref 1.094
_refine_ls_hydrogen_treatment constr
_refine_ls_matrix_type full
_refine_ls_number_parameters 317
_refine_ls_number_reflns 4889
_refine_ls_number_restraints 0
_refine_ls_restrained_S_all 1.094
_refine_ls_R_factor_all 0.0854
_refine_ls_R_factor_gt 0.0499
_refine_ls_shift/su_max 0.000
_refine_ls_shift/su_mean 0.000
_refine_ls_structure_factor_coef Fsqd
_refine_ls_weighting_details 'calc w=1/[\s^2^(Fo^2^)+(0.084P)^2^] where P=(Fo^2^+2Fc^2^)/3'
_refine_ls_weighting_scheme calc
_refine_ls_wR_factor_ref 0.1070
_reflns_number_gt 3385
_reflns_number_total 4889
_reflns_threshold_expression I>2\s(I)
_cod_data_source_file ob6283.cif
_cod_data_source_block I
_cod_depositor_comments
;
The following automatic conversions were performed:
'_symmetry_cell_setting' value 'Monoclinic' changed to 'monoclinic'
according to '/home/saulius/struct/CIF-dictionaries/cif_core.dic'
dictionary named 'cif_core.dic' version 2.4.1 from 2010-06-29.

Automatic conversion script
Id: cif_fix_enum 1527 2010-12-29 10:47:43Z saulius 

The following automatic conversions were performed:

'_symmetry_cell_setting' value 'Monoclinic' changed to 'monoclinic'
according to /home/saulius/struct/CIF-dictionaries/cif_core.dic
dictionary named 'cif_core.dic' version 2.4.1 from 2010-06-29.

Automatic conversion script
Id: cif_fix_values 1715 2011-07-08 13:25:40Z adriana 
;
_cod_original_sg_symbol_H-M 'P 21/n'
_cod_database_code 2202802
_cod_database_fobs_code 2202802

loop_
_symmetry_equiv_pos_as_xyz
'x, y, z'
'-x+1/2, y+1/2, -z+1/2'
'-x, -y, -z'
'x-1/2, -y-1/2, z-1/2'

loop_
_atom_site_label
_atom_site_fract_x
_atom_site_fract_y
_atom_site_fract_z
_atom_site_U_iso_or_equiv
_atom_site_adp_type
_atom_site_calc_flag
_atom_site_refinement_flags
_atom_site_occupancy
_atom_site_disorder_assembly
_atom_site_disorder_group
_atom_site_type_symbol
S1 0.32500(5) 0.97881(6) 0.04923(4) 0.03333(17) Uani d . 1 . . S
Cl1 0.04228(7) 0.89776(8) 0.17462(6) 0.0665(3) Uani d . 1 . . Cl
Cl2 -0.09646(7) 1.29378(9) -0.00586(6) 0.0690(3) Uani d . 1 . . Cl
N1 0.35457(16) 0.75096(18) 0.08640(12) 0.0292(5) Uani d . 1 . . N
N2 0.33964(17) 0.78207(19) -0.04591(13) 0.0348(5) Uani d . 1 . . N
N3 0.45318(16) 0.99324(19) 0.29338(12) 0.0328(5) Uani d . 1 . . N
N4 0.58799(17) 1.07027(19) 0.15708(13) 0.0349(5) Uani d . 1 . . N
H4 0.6173 1.1204 0.1331 0.042 Uiso calc R 1 . . H
O1 0.34045(16) 0.73626(16) 0.21417(11) 0.0418(5) Uani d . 1 . . O
O2 0.45435(15) 1.19164(16) 0.16978(12) 0.0439(5) Uani d . 1 . . O
C1 0.35248(19) 0.9358(2) 0.15802(14) 0.0276(5) Uani d . 1 . . C
C2 0.34733(19) 0.7967(2) 0.15861(15) 0.0296(6) Uani d . 1 . . C
C3 0.34227(19) 0.8314(2) 0.02277(15) 0.0295(6) Uani d . 1 . . C
C4 0.3580(2) 0.6359(2) 0.05391(16) 0.0325(6) Uani d . 1 . . C
C5 0.3689(2) 0.5224(2) 0.08855(18) 0.0408(7) Uani d . 1 . . C
H5 0.3748 0.5103 0.1433 0.049 Uiso calc R 1 . . H
C6 0.3705(2) 0.4278(3) 0.0367(2) 0.0507(8) Uani d . 1 . . C
H6 0.3772 0.3495 0.0569 0.061 Uiso calc R 1 . . H
C7 0.3623(3) 0.4470(3) -0.0448(2) 0.0528(8) Uani d . 1 . . C
H7 0.3639 0.3810 -0.0776 0.063 Uiso calc R 1 . . H
C8 0.3517(2) 0.5612(3) -0.07864(18) 0.0461(7) Uani d . 1 . . C
H8 0.3464 0.5732 -0.1332 0.055 Uiso calc R 1 . . H
C9 0.3493(2) 0.6570(2) -0.02790(16) 0.0337(6) Uani d . 1 . . C
C10 0.46830(19) 0.9776(2) 0.21427(14) 0.0282(5) Uani d . 1 . . C
C11 0.3497(2) 1.0535(3) 0.27742(16) 0.0392(6) Uani d . 1 . . C
H11A 0.3549 1.1385 0.2664 0.047 Uiso calc R 1 . . H
H11B 0.3245 1.0448 0.3239 0.047 Uiso calc R 1 . . H
C12 0.27448(19) 0.9883(2) 0.20112(15) 0.0320(6) Uani d . 1 . . C
H12 0.2440 0.9195 0.2212 0.038 Uiso calc R 1 . . H
C13 0.1808(2) 1.0631(2) 0.14864(15) 0.0324(6) Uani d . 1 . . C
C14 0.0746(2) 1.0288(2) 0.13231(16) 0.0367(6) Uani d . 1 . . C
C15 -0.0106(2) 1.0988(3) 0.08443(18) 0.0451(7) Uani d . 1 . . C
H15 -0.0812 1.0736 0.0739 0.054 Uiso calc R 1 . . H
C16 0.0105(2) 1.2051(3) 0.05301(17) 0.0438(7) Uani d . 1 . . C
C17 0.1144(2) 1.2440(3) 0.06867(19) 0.0473(7) Uani d . 1 . . C
H17 0.1281 1.3170 0.0477 0.057 Uiso calc R 1 . . H
C18 0.1975(2) 1.1729(3) 0.11595(17) 0.0427(7) Uani d . 1 . . C
H18 0.2677 1.1992 0.1265 0.051 Uiso calc R 1 . . H
C19 0.5000(2) 1.0952(2) 0.17748(15) 0.0313(6) Uani d . 1 . . C
C20 0.6258(2) 0.9535(2) 0.17955(15) 0.0310(6) Uani d . 1 . . C
C21 0.7161(2) 0.8993(3) 0.17216(17) 0.0433(7) Uani d . 1 . . C
H21 0.7585 0.9384 0.1464 0.052 Uiso calc R 1 . . H
C22 0.7415(2) 0.7847(3) 0.20439(19) 0.0494(8) Uani d . 1 . . C
H22 0.8020 0.7461 0.2004 0.059 Uiso calc R 1 . . H
C23 0.6784(2) 0.7267(3) 0.24232(18) 0.0470(7) Uani d . 1 . . C
H23 0.6969 0.6495 0.2633 0.056 Uiso calc R 1 . . H
C24 0.5880(2) 0.7817(2) 0.24961(16) 0.0384(6) Uani d . 1 . . C
H24 0.5468 0.7433 0.2765 0.046 Uiso calc R 1 . . H
C25 0.56035(19) 0.8947(2) 0.21612(14) 0.0288(5) Uani d . 1 . . C
C26 0.5427(2) 1.0497(3) 0.35727(17) 0.0479(8) Uani d . 1 . . C
H26A 0.6077 1.0061 0.3633 0.072 Uiso calc R 1 . . H
H26B 0.5290 1.0486 0.4085 0.072 Uiso calc R 1 . . H
H26C 0.5504 1.1314 0.3421 0.072 Uiso calc R 1 . . H

loop_
_atom_site_aniso_label
_atom_site_aniso_U_11
_atom_site_aniso_U_22
_atom_site_aniso_U_33
_atom_site_aniso_U_12
_atom_site_aniso_U_13
_atom_site_aniso_U_23
S1 0.0439(4) 0.0291(3) 0.0259(3) 0.0002(3) 0.0104(3) 0.0057(3)
Cl1 0.0467(5) 0.0536(5) 0.0981(7) -0.0104(4) 0.0228(5) 0.0158(5)
Cl2 0.0400(5) 0.0802(7) 0.0803(6) 0.0177(4) 0.0116(4) 0.0265(5)
N1 0.0345(12) 0.0278(11) 0.0260(11) -0.0002(9) 0.0112(9) 0.0048(9)
N2 0.0408(13) 0.0360(13) 0.0284(12) -0.0039(10) 0.0127(10) 0.0019(10)
N3 0.0315(12) 0.0408(13) 0.0266(11) 0.0026(10) 0.0105(9) -0.0003(9)
N4 0.0358(12) 0.0344(13) 0.0391(12) -0.0038(10) 0.0186(10) 0.0053(10)
O1 0.0591(13) 0.0372(11) 0.0343(10) -0.0047(9) 0.0226(10) 0.0097(8)
O2 0.0415(11) 0.0288(11) 0.0619(13) 0.0042(9) 0.0180(10) 0.0083(9)
C1 0.0312(13) 0.0303(13) 0.0220(12) 0.0004(11) 0.0096(11) 0.0065(10)
C2 0.0275(13) 0.0357(15) 0.0256(13) -0.0023(11) 0.0091(11) 0.0026(11)
C3 0.0293(13) 0.0318(14) 0.0271(13) -0.0035(11) 0.0090(11) 0.0036(11)
C4 0.0307(14) 0.0327(15) 0.0343(14) -0.0005(11) 0.0111(12) 0.0007(11)
C5 0.0470(17) 0.0335(15) 0.0423(16) 0.0004(13) 0.0156(13) 0.0069(13)
C6 0.055(2) 0.0310(16) 0.063(2) 0.0021(14) 0.0164(17) 0.0023(14)
C7 0.061(2) 0.0388(18) 0.054(2) 0.0000(15) 0.0146(17) -0.0135(15)
C8 0.0565(19) 0.0465(18) 0.0344(16) -0.0003(15) 0.0140(14) -0.0053(13)
C9 0.0342(15) 0.0327(15) 0.0338(14) -0.0014(12) 0.0110(12) -0.0005(12)
C10 0.0277(13) 0.0279(13) 0.0285(13) 0.0014(11) 0.0089(11) 0.0025(10)
C11 0.0380(15) 0.0476(17) 0.0344(15) 0.0052(13) 0.0156(13) -0.0016(12)
C12 0.0319(14) 0.0340(14) 0.0331(14) 0.0002(11) 0.0148(12) 0.0015(11)
C13 0.0296(14) 0.0397(15) 0.0308(14) 0.0029(12) 0.0139(11) -0.0013(11)
C14 0.0350(15) 0.0397(16) 0.0369(15) -0.0027(12) 0.0139(12) -0.0049(12)
C15 0.0290(15) 0.057(2) 0.0495(18) -0.0019(14) 0.0129(14) -0.0022(15)
C16 0.0303(15) 0.057(2) 0.0434(17) 0.0099(14) 0.0108(13) 0.0037(14)
C17 0.0423(18) 0.0470(18) 0.0541(19) 0.0057(14) 0.0184(15) 0.0137(14)
C18 0.0298(15) 0.0499(18) 0.0497(18) 0.0013(13) 0.0152(14) 0.0076(14)
C19 0.0314(14) 0.0331(15) 0.0274(13) -0.0030(12) 0.0073(11) 0.0006(11)
C20 0.0301(14) 0.0349(15) 0.0264(13) -0.0006(11) 0.0076(11) -0.0028(11)
C21 0.0374(16) 0.0526(19) 0.0445(17) 0.0016(14) 0.0198(14) -0.0047(14)
C22 0.0386(17) 0.054(2) 0.0536(19) 0.0159(15) 0.0133(15) -0.0103(15)
C23 0.0460(18) 0.0378(17) 0.0496(18) 0.0144(14) 0.0061(15) 0.0016(14)
C24 0.0413(16) 0.0353(16) 0.0365(15) 0.0036(13) 0.0104(13) 0.0066(12)
C25 0.0294(13) 0.0312(14) 0.0245(13) 0.0008(11) 0.0073(11) -0.0011(10)
C26 0.0423(17) 0.060(2) 0.0359(16) 0.0030(15) 0.0054(14) -0.0099(14)

loop_
_atom_type_symbol
_atom_type_description
_atom_type_scat_dispersion_real
_atom_type_scat_dispersion_imag
_atom_type_scat_source
C C 0.0033 0.0016 'International Tables Vol C Tables 4.2.6.8 and 6.1.1.4'
H H 0.0000 0.0000 'International Tables Vol C Tables 4.2.6.8 and 6.1.1.4'
N N 0.0061 0.0033 'International Tables Vol C Tables 4.2.6.8 and 6.1.1.4'
O O 0.0106 0.0060 'International Tables Vol C Tables 4.2.6.8 and 6.1.1.4'
S S 0.1246 0.1234 'International Tables Vol C Tables 4.2.6.8 and 6.1.1.4'
Cl Cl 0.1484 0.1585 'International Tables Vol C Tables 4.2.6.8 and 6.1.1.4'

loop_
_geom_angle_atom_site_label_1
_geom_angle_atom_site_label_2
_geom_angle_atom_site_label_3
_geom_angle
C3 S1 C1 91.41(11)
C2 N1 C3 117.0(2)
C2 N1 C4 135.9(2)
C3 N1 C4 106.4(2)
C3 N2 C9 103.9(2)
C10 N3 C26 115.3(2)
C10 N3 C11 107.04(19)
C26 N3 C11 114.5(2)
C19 N4 C20 112.1(2)
C19 N4 H4 123.9
C20 N4 H4 123.9
C2 C1 C12 109.31(19)
C2 C1 C10 108.98(19)
C12 C1 C10 104.69(19)
C2 C1 S1 105.71(16)
C12 C1 S1 116.59(17)
C10 C1 S1 111.44(15)
O1 C2 N1 124.3(2)
O1 C2 C1 125.4(2)
N1 C2 C1 110.2(2)
N2 C3 N1 114.4(2)
N2 C3 S1 132.4(2)
N1 C3 S1 113.07(18)
C5 C4 C9 123.5(2)
C5 C4 N1 132.2(2)
C9 C4 N1 104.4(2)
C4 C5 C6 115.8(3)
C4 C5 H5 122.1
C6 C5 H5 122.1
C5 C6 C7 121.6(3)
C5 C6 H6 119.2
C7 C6 H6 119.2
C8 C7 C6 122.0(3)
C8 C7 H7 119.0
C6 C7 H7 119.0
C9 C8 C7 117.3(3)
C9 C8 H8 121.4
C7 C8 H8 121.4
C8 C9 C4 119.9(2)
C8 C9 N2 129.3(2)
C4 C9 N2 110.9(2)
N3 C10 C25 114.5(2)
N3 C10 C19 114.8(2)
C25 C10 C19 101.13(19)
N3 C10 C1 101.58(18)
C25 C10 C1 116.0(2)
C19 C10 C1 109.34(18)
N3 C11 C12 103.9(2)
N3 C11 H11A 111.0
C12 C11 H11A 111.0
N3 C11 H11B 111.0
C12 C11 H11B 111.0
H11A C11 H11B 109.0
C13 C12 C11 114.6(2)
C13 C12 C1 117.1(2)
C11 C12 C1 104.03(19)
C13 C12 H12 106.8
C11 C12 H12 106.8
C1 C12 H12 106.8
C14 C13 C18 116.5(2)
C14 C13 C12 122.6(2)
C18 C13 C12 121.0(2)
C15 C14 C13 121.9(3)
C15 C14 Cl1 116.9(2)
C13 C14 Cl1 121.1(2)
C16 C15 C14 119.1(3)
C16 C15 H15 120.4
C14 C15 H15 120.4
C15 C16 C17 121.1(3)
C15 C16 Cl2 119.1(2)
C17 C16 Cl2 119.8(2)
C18 C17 C16 118.7(3)
C18 C17 H17 120.6
C16 C17 H17 120.6
C17 C18 C13 122.6(3)
C17 C18 H18 118.7
C13 C18 H18 118.7
O2 C19 N4 126.2(2)
O2 C19 C10 126.1(2)
N4 C19 C10 107.7(2)
C21 C20 C25 121.7(3)
C21 C20 N4 128.2(2)
C25 C20 N4 110.0(2)
C20 C21 C22 117.6(3)
C20 C21 H21 121.2
C22 C21 H21 121.2
C23 C22 C21 121.1(3)
C23 C22 H22 119.4
C21 C22 H22 119.4
C22 C23 C24 120.9(3)
C22 C23 H23 119.6
C24 C23 H23 119.6
C25 C24 C23 118.6(3)
C25 C24 H24 120.7
C23 C24 H24 120.7
C24 C25 C20 120.0(2)
C24 C25 C10 131.2(2)
C20 C25 C10 108.7(2)
N3 C26 H26A 109.5
N3 C26 H26B 109.5
H26A C26 H26B 109.5
N3 C26 H26C 109.5
H26A C26 H26C 109.5
H26B C26 H26C 109.5

loop_
_geom_bond_atom_site_label_1
_geom_bond_atom_site_label_2
_geom_bond_site_symmetry_2
_geom_bond_distance
_geom_bond_publ_flag
S1 C3 . 1.735(3) ?
S1 C1 . 1.850(2) ?
Cl1 C14 . 1.744(3) ?
Cl2 C16 . 1.741(3) ?
N1 C2 . 1.378(3) ?
N1 C3 . 1.382(3) ?
N1 C4 . 1.403(3) ?
N2 C3 . 1.295(3) ?
N2 C9 . 1.420(3) ?
N3 C10 . 1.455(3) ?
N3 C26 . 1.459(3) ?
N3 C11 . 1.463(3) ?
N4 C19 . 1.352(3) ?
N4 C20 . 1.397(3) ?
N4 H4 . 0.8600 ?
O1 C2 . 1.198(3) ?
O2 C19 . 1.214(3) ?
C1 C2 . 1.547(4) ?
C1 C12 . 1.572(3) ?
C1 C10 . 1.581(3) ?
C4 C5 . 1.382(4) ?
C4 C9 . 1.396(4) ?
C5 C6 . 1.385(4) ?
C5 H5 . 0.9300 ?
C6 C7 . 1.389(4) ?
C6 H6 . 0.9300 ?
C7 C8 . 1.384(4) ?
C7 H7 . 0.9300 ?
C8 C9 . 1.384(4) ?
C8 H8 . 0.9300 ?
C10 C25 . 1.517(3) ?
C10 C19 . 1.570(3) ?
C11 C12 . 1.537(4) ?
C11 H11A . 0.9700 ?
C11 H11B . 0.9700 ?
C12 C13 . 1.512(3) ?
C12 H12 . 0.9800 ?
C13 C14 . 1.388(4) ?
C13 C18 . 1.391(4) ?
C14 C15 . 1.388(4) ?
C15 C16 . 1.367(4) ?
C15 H15 . 0.9300 ?
C16 C17 . 1.377(4) ?
C17 C18 . 1.376(4) ?
C17 H17 . 0.9300 ?
C18 H18 . 0.9300 ?
C20 C21 . 1.380(4) ?
C20 C25 . 1.393(3) ?
C21 C22 . 1.384(4) ?
C21 H21 . 0.9300 ?
C22 C23 . 1.380(4) ?
C22 H22 . 0.9300 ?
C23 C24 . 1.385(4) ?
C23 H23 . 0.9300 ?
C24 C25 . 1.378(3) ?
C24 H24 . 0.9300 ?
C26 H26A . 0.9600 ?
C26 H26B . 0.9600 ?
C26 H26C . 0.9600 ?

loop_
_geom_hbond_atom_site_label_D
_geom_hbond_atom_site_label_H
_geom_hbond_atom_site_label_A
_geom_hbond_site_symmetry_A
_geom_hbond_distance_DH
_geom_hbond_distance_HA
_geom_hbond_distance_DA
_geom_hbond_angle_DHA
_geom_hbond_publ_flag
N4 H4 N2 3_675 0.86 2.08 2.918(3) 164 yes

loop_
_geom_torsion_atom_site_label_1
_geom_torsion_atom_site_label_2
_geom_torsion_atom_site_label_3
_geom_torsion_atom_site_label_4
_geom_torsion
C3 S1 C1 C2 -13.06(17)
C3 S1 C1 C12 -134.72(19)
C3 S1 C1 C10 105.20(18)
C3 N1 C2 O1 168.5(2)
C4 N1 C2 O1 -1.1(5)
C3 N1 C2 C1 -13.0(3)
C4 N1 C2 C1 177.4(2)
C12 C1 C2 O1 -38.7(3)
C10 C1 C2 O1 75.2(3)
S1 C1 C2 O1 -164.9(2)
C12 C1 C2 N1 142.9(2)
C10 C1 C2 N1 -103.2(2)
S1 C1 C2 N1 16.6(2)
C9 N2 C3 N1 1.0(3)
C9 N2 C3 S1 -174.4(2)
C2 N1 C3 N2 -173.8(2)
C4 N1 C3 N2 -1.3(3)
C2 N1 C3 S1 2.5(3)
C4 N1 C3 S1 174.92(16)
C1 S1 C3 N2 -177.6(3)
C1 S1 C3 N1 7.00(19)
C2 N1 C4 C5 -9.6(5)
C3 N1 C4 C5 -179.9(3)
C2 N1 C4 C9 171.4(3)
C3 N1 C4 C9 1.1(3)
C9 C4 C5 C6 -0.2(4)
N1 C4 C5 C6 -179.1(3)
C4 C5 C6 C7 0.4(4)
C5 C6 C7 C8 -0.2(5)
C6 C7 C8 C9 -0.2(5)
C7 C8 C9 C4 0.4(4)
C7 C8 C9 N2 179.7(3)
C5 C4 C9 C8 -0.2(4)
N1 C4 C9 C8 179.0(2)
C5 C4 C9 N2 -179.7(2)
N1 C4 C9 N2 -0.5(3)
C3 N2 C9 C8 -179.7(3)
C3 N2 C9 C4 -0.2(3)
C26 N3 C10 C25 63.0(3)
C11 N3 C10 C25 -168.3(2)
C26 N3 C10 C19 -53.3(3)
C11 N3 C10 C19 75.3(3)
C26 N3 C10 C1 -171.2(2)
C11 N3 C10 C1 -42.5(2)
C2 C1 C10 N3 -91.7(2)
C12 C1 C10 N3 25.1(2)
S1 C1 C10 N3 152.01(16)
C2 C1 C10 C25 33.1(3)
C12 C1 C10 C25 150.0(2)
S1 C1 C10 C25 -83.2(2)
C2 C1 C10 C19 146.60(19)
C12 C1 C10 C19 -96.6(2)
S1 C1 C10 C19 30.3(2)
C10 N3 C11 C12 43.2(3)
C26 N3 C11 C12 172.3(2)
N3 C11 C12 C13 -153.4(2)
N3 C11 C12 C1 -24.2(2)
C2 C1 C12 C13 -116.4(2)
C10 C1 C12 C13 127.0(2)
S1 C1 C12 C13 3.4(3)
C2 C1 C12 C11 116.0(2)
C10 C1 C12 C11 -0.6(2)
S1 C1 C12 C11 -124.22(19)
C11 C12 C13 C14 -121.2(3)
C1 C12 C13 C14 116.6(3)
C11 C12 C13 C18 57.0(3)
C1 C12 C13 C18 -65.3(3)
C18 C13 C14 C15 1.4(4)
C12 C13 C14 C15 179.6(2)
C18 C13 C14 Cl1 -176.2(2)
C12 C13 C14 Cl1 2.1(3)
C13 C14 C15 C16 -0.6(4)
Cl1 C14 C15 C16 177.0(2)
C14 C15 C16 C17 -0.6(4)
C14 C15 C16 Cl2 -179.1(2)
C15 C16 C17 C18 0.9(5)
Cl2 C16 C17 C18 179.4(2)
C16 C17 C18 C13 0.0(5)
C14 C13 C18 C17 -1.1(4)
C12 C13 C18 C17 -179.3(3)
C20 N4 C19 O2 175.3(2)
C20 N4 C19 C10 -3.8(3)
N3 C10 C19 O2 -50.2(3)
C25 C10 C19 O2 -174.1(2)
C1 C10 C19 O2 63.1(3)
N3 C10 C19 N4 128.9(2)
C25 C10 C19 N4 5.1(2)
C1 C10 C19 N4 -117.8(2)
C19 N4 C20 C21 -176.6(3)
C19 N4 C20 C25 0.8(3)
C25 C20 C21 C22 -1.6(4)
N4 C20 C21 C22 175.4(3)
C20 C21 C22 C23 0.2(4)
C21 C22 C23 C24 -0.3(5)
C22 C23 C24 C25 1.8(4)
C23 C24 C25 C20 -3.2(4)
C23 C24 C25 C10 -179.6(3)
C21 C20 C25 C24 3.2(4)
N4 C20 C25 C24 -174.4(2)
C21 C20 C25 C10 -179.7(2)
N4 C20 C25 C10 2.8(3)
N3 C10 C25 C24 48.1(4)
C19 C10 C25 C24 172.1(3)
C1 C10 C25 C24 -69.8(3)
N3 C10 C25 C20 -128.6(2)
C19 C10 C25 C20 -4.6(2)
C1 C10 C25 C20 113.5(2)
